data_4074153
loop_
_publ_author_name
'Son, Seung Uk'
'Reingold, Jeffrey A.'
'Carpenter, Gene B.'
'Czech, Paul T.'
'Sweigart, Dwight A.'

_publ_section_title
;
 Charge-Assisted Hydrogen Bonding and Other Noncovalent Interactions in
 the Self-Assembly of the Organometallic Building Block
 [(\h6-hydroquinone)Rh(P(OPh)3)2]+with a Range of Counteranions
;
_journal_issue 22
_journal_name_full Organometallics
_journal_page_first 5276
_journal_paper_doi 10.1021/om0604425
_journal_volume 25
_journal_year 2006
_chemical_formula_sum 'C44 H38 Cl2 F3 O11 P2 Rh S'
_chemical_formula_weight 1067.55
_chemical_name_systematic
; 
 ? 
;
_space_group_IT_number 2
_symmetry_cell_setting triclinic
_symmetry_space_group_name_Hall '-P 1'
_symmetry_space_group_name_H-M 'P -1'
_atom_sites_solution_hydrogens geom
_atom_sites_solution_primary direct
_atom_sites_solution_secondary difmap
_audit_creation_method SHELXL-97
_cell_angle_alpha 74.7220(10)
_cell_angle_beta 84.604(2)
_cell_angle_gamma 70.7690(10)
_cell_formula_units_Z 2
_cell_length_a 10.5971(9)
_cell_length_b 13.9524(12)
_cell_length_c 16.5870(14)
_cell_measurement_reflns_used 1277
_cell_measurement_temperature 100(2)
_cell_measurement_theta_max 0.00
_cell_measurement_theta_min 0.00
_cell_volume 2233.7(3)
_computing_cell_refinement 'Bruker SAINT'
_computing_data_collection 'Bruker SMART'
_computing_data_reduction 'Bruker SAINT'
_computing_molecular_graphics 'Bruker SHELXTL'
_computing_publication_material 'Bruker SHELXTL'
_computing_structure_refinement 'SHELXL-97 (Sheldrick, 1997)'
_computing_structure_solution 'SHELXS-97 (Sheldrick, 1990)'
_diffrn_ambient_temperature 100(2)
_diffrn_measured_fraction_theta_full 0.989
_diffrn_measured_fraction_theta_max 0.989
_diffrn_measurement_device_type 'CCD area detector'
_diffrn_measurement_method 'phi and omega scans'
_diffrn_radiation_monochromator graphite
_diffrn_radiation_source 'fine-focus sealed tube'
_diffrn_radiation_type MoK\a
_diffrn_radiation_wavelength 0.71073
_diffrn_reflns_av_R_equivalents 0.0843
_diffrn_reflns_av_sigmaI/netI 0.1135
_diffrn_reflns_limit_h_max 13
_diffrn_reflns_limit_h_min -13
_diffrn_reflns_limit_k_max 17
_diffrn_reflns_limit_k_min -17
_diffrn_reflns_limit_l_max 20
_diffrn_reflns_limit_l_min -20
_diffrn_reflns_number 24103
_diffrn_reflns_theta_full 26.45
_diffrn_reflns_theta_max 26.45
_diffrn_reflns_theta_min 1.60
_exptl_absorpt_coefficient_mu 0.693
_exptl_absorpt_correction_T_max 0.9695
_exptl_absorpt_correction_T_min 0.9365
_exptl_absorpt_correction_type miltiscan
_exptl_crystal_colour yellow
_exptl_crystal_density_diffrn 1.587
_exptl_crystal_density_meas 0
_exptl_crystal_density_method 'not measured'
_exptl_crystal_description plate
_exptl_crystal_F_000 1084
_exptl_crystal_size_max 0.10
_exptl_crystal_size_mid 0.09
_exptl_crystal_size_min 0.05
_refine_diff_density_max 0.845
_refine_diff_density_min -1.280
_refine_diff_density_rms 0.128
_refine_ls_extinction_method none
_refine_ls_goodness_of_fit_ref 1.128
_refine_ls_hydrogen_treatment mixed
_refine_ls_matrix_type full
_refine_ls_number_parameters 572
_refine_ls_number_reflns 9123
_refine_ls_number_restraints 46
_refine_ls_restrained_S_all 1.126
_refine_ls_R_factor_all 0.1087
_refine_ls_R_factor_gt 0.0748
_refine_ls_shift/su_max 0.006
_refine_ls_shift/su_mean 0.000
_refine_ls_structure_factor_coef Fsqd
_refine_ls_weighting_details 'calc w=1/[\s^2^(Fo^2^)+(0.0429P)^2^+1.1321P] where P=(Fo^2^+2Fc^2^)/3'
_refine_ls_weighting_scheme calc
_refine_ls_wR_factor_gt 0.1251
_refine_ls_wR_factor_ref 0.1354
_reflns_number_gt 6734
_reflns_number_total 9123
_reflns_threshold_expression >2sigma(I)
_cod_data_source_file om0604425si20060816_091824.cif
_cod_data_source_block sstf
_cod_depositor_comments
;
The following automatic conversions were performed:

'_symmetry_cell_setting' value 'Triclinic' changed to 'triclinic'
according to /home/saulius/struct/CIF-dictionaries/cif_core.dic
dictionary named 'cif_core.dic' version 2.4.1 from 2010-06-29.

Automatic conversion script
Id: cif_fix_values 1715 2011-07-08 13:25:40Z adriana 
;
_cod_original_sg_symbol_H-M P-1
_cod_database_code 4074153

loop_
_symmetry_equiv_pos_as_xyz
'x, y, z'
'-x, -y, -z'

loop_
_atom_site_label
_atom_site_type_symbol
_atom_site_fract_x
_atom_site_fract_y
_atom_site_fract_z
_atom_site_U_iso_or_equiv
_atom_site_adp_type
_atom_site_occupancy
_atom_site_symmetry_multiplicity
_atom_site_calc_flag
_atom_site_refinement_flags
Rh1 Rh 0.46276(4) 0.63121(3) 0.27431(3) 0.00985(12) Uani 1 1 d U
O1 O 0.2432(4) 0.7445(3) 0.4107(2) 0.0218(9) Uani 1 1 d U
H1 H 0.2562 0.8010 0.4095 0.033 Uiso 1 1 calc R
C1 C 0.3611(6) 0.6720(5) 0.4001(3) 0.0183(12) Uani 1 1 d U
C2 C 0.3552(5) 0.5725(4) 0.3999(3) 0.0143(12) Uani 1 1 d U
H2 H 0.2715 0.5603 0.4038 0.017 Uiso 1 1 calc R
C3 C 0.4728(5) 0.4924(4) 0.3940(3) 0.0156(12) Uani 1 1 d U
H3 H 0.4693 0.4259 0.3922 0.019 Uiso 1 1 calc R
C4 C 0.5967(6) 0.5093(4) 0.3905(3) 0.0152(12) Uani 1 1 d U
C5 C 0.5998(6) 0.6114(4) 0.3832(3) 0.0173(12) Uani 1 1 d U
H5 H 0.6827 0.6251 0.3739 0.021 Uiso 1 1 calc R
C6 C 0.4823(6) 0.6929(5) 0.3893(3) 0.0178(12) Uani 1 1 d U
H6 H 0.4851 0.7612 0.3860 0.021 Uiso 1 1 calc R
O2 O 0.7152(4) 0.4331(3) 0.3932(2) 0.0189(9) Uani 1 1 d U
H2A H 0.7022 0.3757 0.3978 0.028 Uiso 1 1 calc R
P1 P 0.30902(14) 0.74007(11) 0.18679(9) 0.0136(3) Uani 1 1 d .
O3 O 0.1572(3) 0.7587(3) 0.2212(2) 0.0157(9) Uani 1 1 d .
C7 C 0.1082(6) 0.6755(4) 0.2621(3) 0.0174(13) Uani 1 1 d .
C8 C 0.1354(6) 0.5862(5) 0.2332(4) 0.0268(15) Uani 1 1 d .
H8 H 0.1901 0.5781 0.1851 0.032 Uiso 1 1 calc R
C9 C 0.0817(6) 0.5094(5) 0.2754(4) 0.0342(17) Uani 1 1 d .
H9 H 0.0985 0.4482 0.2558 0.041 Uiso 1 1 calc R
C10 C 0.0029(6) 0.5202(5) 0.3467(4) 0.0341(17) Uani 1 1 d .
H10 H -0.0314 0.4659 0.3767 0.041 Uiso 1 1 calc R
C11 C -0.0247(6) 0.6111(5) 0.3730(4) 0.0287(16) Uani 1 1 d .
H11 H -0.0806 0.6202 0.4205 0.034 Uiso 1 1 calc R
C12 C 0.0281(6) 0.6884(5) 0.3312(4) 0.0228(14) Uani 1 1 d .
H12 H 0.0094 0.7504 0.3499 0.027 Uiso 1 1 calc R
O4 O 0.3004(4) 0.8606(3) 0.1533(2) 0.0156(9) Uani 1 1 d .
C13 C 0.3199(6) 0.9193(4) 0.2055(3) 0.0149(12) Uani 1 1 d .
C14 C 0.2203(6) 0.9566(4) 0.2599(4) 0.0212(14) Uani 1 1 d .
H14 H 0.1391 0.9406 0.2643 0.025 Uiso 1 1 calc R
C15 C 0.2406(6) 1.0179(4) 0.3083(4) 0.0221(14) Uani 1 1 d .
H15 H 0.1733 1.0439 0.3462 0.026 Uiso 1 1 calc R
C16 C 0.3595(6) 1.0408(5) 0.3010(4) 0.0252(15) Uani 1 1 d .
H16 H 0.3740 1.0822 0.3342 0.030 Uiso 1 1 calc R
C17 C 0.4564(6) 1.0037(5) 0.2455(4) 0.0278(15) Uani 1 1 d .
H17 H 0.5372 1.0205 0.2402 0.033 Uiso 1 1 calc R
C18 C 0.4377(6) 0.9420(4) 0.1972(4) 0.0207(13) Uani 1 1 d .
H18 H 0.5051 0.9160 0.1593 0.025 Uiso 1 1 calc R
O5 O 0.3114(4) 0.7121(3) 0.0997(2) 0.0162(9) Uani 1 1 d .
C19 C 0.2428(6) 0.7765(4) 0.0259(3) 0.0147(12) Uani 1 1 d .
C20 C 0.1094(5) 0.8373(4) 0.0263(3) 0.0153(12) Uani 1 1 d .
H20 H 0.0613 0.8400 0.0774 0.018 Uiso 1 1 calc R
C21 C 0.0478(6) 0.8938(4) -0.0496(4) 0.0207(14) Uani 1 1 d .
H21 H -0.0434 0.9357 -0.0504 0.025 Uiso 1 1 calc R
C22 C 0.1173(6) 0.8900(4) -0.1238(4) 0.0183(13) Uani 1 1 d .
H22 H 0.0745 0.9299 -0.1754 0.022 Uiso 1 1 calc R
C23 C 0.2493(6) 0.8280(5) -0.1229(4) 0.0250(15) Uani 1 1 d .
H23 H 0.2967 0.8247 -0.1742 0.030 Uiso 1 1 calc R
C24 C 0.3139(6) 0.7703(4) -0.0476(4) 0.0192(13) Uani 1 1 d .
H24 H 0.4047 0.7276 -0.0470 0.023 Uiso 1 1 calc R
P2 P 0.58939(14) 0.58310(11) 0.17143(9) 0.0134(3) Uani 1 1 d .
O6 O 0.6237(4) 0.6648(3) 0.0911(2) 0.0157(9) Uani 1 1 d .
C25 C 0.6686(5) 0.7481(4) 0.0923(3) 0.0163(13) Uani 1 1 d .
C26 C 0.6335(6) 0.8332(4) 0.0243(4) 0.0176(13) Uiso 1 1 d .
H26 H 0.5807 0.8334 -0.0191 0.021 Uiso 1 1 calc R
C27 C 0.6759(6) 0.9182(5) 0.0199(4) 0.0218(14) Uani 1 1 d .
H27 H 0.6526 0.9770 -0.0268 0.026 Uiso 1 1 calc R
C28 C 0.7517(6) 0.9177(5) 0.0830(4) 0.0257(15) Uani 1 1 d .
H28 H 0.7788 0.9769 0.0806 0.031 Uiso 1 1 calc R
C29 C 0.7884(6) 0.8311(5) 0.1500(4) 0.0230(14) Uani 1 1 d .
H29 H 0.8419 0.8309 0.1929 0.028 Uiso 1 1 calc R
C30 C 0.7480(5) 0.7440(4) 0.1554(4) 0.0177(13) Uani 1 1 d .
H30 H 0.7743 0.6840 0.2009 0.021 Uiso 1 1 calc R
O7 O 0.7315(4) 0.5070(3) 0.2088(2) 0.0151(9) Uani 1 1 d .
C31 C 0.8319(5) 0.4362(4) 0.1720(4) 0.0169(13) Uani 1 1 d .
C32 C 0.9087(6) 0.3480(5) 0.2259(4) 0.0233(14) Uani 1 1 d .
H32 H 0.8913 0.3359 0.2844 0.028 Uiso 1 1 calc R
C33 C 1.0126(6) 0.2764(5) 0.1939(4) 0.0283(16) Uani 1 1 d .
H33 H 1.0676 0.2154 0.2307 0.034 Uiso 1 1 calc R
C34 C 1.0359(7) 0.2936(5) 0.1093(5) 0.0333(17) Uani 1 1 d .
H34 H 1.1063 0.2442 0.0877 0.040 Uiso 1 1 calc R
C35 C 0.9574(6) 0.3822(5) 0.0557(4) 0.0315(16) Uani 1 1 d .
H35 H 0.9737 0.3936 -0.0028 0.038 Uiso 1 1 calc R
C36 C 0.8538(6) 0.4559(5) 0.0870(4) 0.0275(15) Uani 1 1 d .
H36 H 0.8001 0.5178 0.0505 0.033 Uiso 1 1 calc R
O8 O 0.5492(4) 0.5234(3) 0.1130(2) 0.0142(8) Uani 1 1 d .
C37 C 0.4806(5) 0.4502(4) 0.1418(3) 0.0138(12) Uani 1 1 d .
C38 C 0.5179(6) 0.3717(4) 0.2128(3) 0.0160(13) Uani 1 1 d .
H38 H 0.5896 0.3668 0.2457 0.019 Uiso 1 1 calc R
C39 C 0.4493(6) 0.2992(4) 0.2362(3) 0.0189(13) Uani 1 1 d .
H39 H 0.4729 0.2447 0.2858 0.023 Uiso 1 1 calc R
C40 C 0.3453(6) 0.3068(5) 0.1865(4) 0.0220(14) Uani 1 1 d .
H40 H 0.2989 0.2568 0.2021 0.026 Uiso 1 1 calc R
C41 C 0.3100(6) 0.3859(5) 0.1157(4) 0.0227(14) Uani 1 1 d .
H41 H 0.2384 0.3910 0.0827 0.027 Uiso 1 1 calc R
C42 C 0.3775(6) 0.4590(4) 0.0914(3) 0.0174(13) Uani 1 1 d .
H42 H 0.3540 0.5135 0.0418 0.021 Uiso 1 1 calc R
S1 S 0.30967(15) 0.85266(12) 0.57006(10) 0.0216(4) Uani 1 1 d .
O10 O 0.2999(4) 0.8787(3) 0.4811(3) 0.0316(11) Uani 1 1 d .
O11 O 0.3364(4) 0.7419(3) 0.6086(3) 0.0344(12) Uani 1 1 d .
O12 O 0.3853(4) 0.9026(3) 0.6014(3) 0.0334(12) Uani 1 1 d .
C45 C 0.1396(7) 0.9086(6) 0.6035(4) 0.0345(17) Uani 1 1 d .
F1 F 0.0940(4) 1.0105(3) 0.5694(3) 0.0505(12) Uani 1 1 d .
F2 F 0.1325(5) 0.8952(4) 0.6849(3) 0.0642(14) Uani 1 1 d .
F3 F 0.0588(4) 0.8639(3) 0.5820(3) 0.0517(12) Uani 1 1 d .
C50 C 0.6773(9) 0.8554(6) 0.4902(5) 0.058(3) Uani 1 1 d .
H50A H 0.5799 0.8868 0.4978 0.070 Uiso 1 1 calc R
H50B H 0.7220 0.9030 0.5008 0.070 Uiso 1 1 calc R
Cl1 Cl 0.7342(3) 0.73292(17) 0.56276(14) 0.0824(9) Uani 1 1 d .
Cl2 Cl 0.71012(18) 0.84328(13) 0.38789(12) 0.0410(5) Uani 1 1 d .

loop_
_atom_site_aniso_label
_atom_site_aniso_U_11
_atom_site_aniso_U_22
_atom_site_aniso_U_33
_atom_site_aniso_U_23
_atom_site_aniso_U_13
_atom_site_aniso_U_12
Rh1 0.0120(2) 0.0107(2) 0.0063(2) -0.00129(17) -0.00049(16) -0.00339(17)
O1 0.020(2) 0.025(2) 0.019(2) -0.0073(19) 0.0029(18) -0.0050(18)
C1 0.021(3) 0.023(3) 0.006(2) 0.001(2) -0.010(2) -0.002(2)
C2 0.016(3) 0.022(3) 0.006(3) -0.004(2) 0.000(2) -0.007(2)
C3 0.020(3) 0.017(3) 0.009(3) -0.001(2) -0.004(2) -0.006(2)
C4 0.019(3) 0.020(3) 0.002(2) 0.001(2) 0.001(2) -0.004(2)
C5 0.019(3) 0.020(3) 0.010(3) 0.005(2) -0.002(2) -0.008(2)
C6 0.024(3) 0.018(3) 0.013(3) -0.004(2) -0.002(2) -0.008(3)
O2 0.018(2) 0.018(2) 0.018(2) -0.0007(18) -0.0025(17) -0.0042(17)
P1 0.0148(8) 0.0140(8) 0.0110(7) -0.0022(6) 0.0000(6) -0.0040(6)
O3 0.010(2) 0.015(2) 0.016(2) -0.0024(17) 0.0014(16) 0.0016(16)
C7 0.018(3) 0.020(3) 0.016(3) -0.002(3) -0.002(2) -0.009(3)
C8 0.024(4) 0.024(4) 0.038(4) -0.016(3) 0.009(3) -0.012(3)
C9 0.026(4) 0.030(4) 0.052(5) -0.015(4) 0.003(3) -0.013(3)
C10 0.030(4) 0.021(4) 0.046(5) 0.005(3) 0.009(3) -0.014(3)
C11 0.017(3) 0.036(4) 0.028(4) 0.000(3) 0.004(3) -0.009(3)
C12 0.020(3) 0.024(4) 0.022(3) -0.007(3) -0.003(3) -0.003(3)
O4 0.020(2) 0.012(2) 0.014(2) -0.0029(17) -0.0038(17) -0.0030(17)
C13 0.023(3) 0.010(3) 0.010(3) 0.001(2) -0.001(2) -0.005(2)
C14 0.024(3) 0.017(3) 0.019(3) -0.001(3) 0.003(3) -0.005(3)
C15 0.035(4) 0.010(3) 0.014(3) -0.001(2) 0.003(3) 0.000(3)
C16 0.038(4) 0.015(3) 0.026(4) -0.002(3) -0.008(3) -0.013(3)
C17 0.027(4) 0.021(4) 0.042(4) -0.005(3) -0.005(3) -0.017(3)
C18 0.016(3) 0.022(3) 0.025(3) -0.007(3) 0.000(3) -0.007(3)
O5 0.018(2) 0.015(2) 0.015(2) -0.0052(17) -0.0038(17) -0.0011(17)
C19 0.021(3) 0.012(3) 0.015(3) -0.006(2) -0.003(2) -0.009(2)
C20 0.017(3) 0.015(3) 0.014(3) -0.004(2) 0.005(2) -0.007(2)
C21 0.019(3) 0.019(3) 0.025(3) -0.011(3) -0.006(3) -0.002(3)
C22 0.023(3) 0.014(3) 0.016(3) -0.005(3) -0.005(2) -0.002(3)
C23 0.025(3) 0.031(4) 0.015(3) -0.008(3) 0.007(3) -0.004(3)
C24 0.019(3) 0.014(3) 0.021(3) -0.007(3) 0.002(3) -0.001(3)
P2 0.0149(8) 0.0153(8) 0.0089(7) -0.0018(6) -0.0009(6) -0.0043(6)
O6 0.021(2) 0.017(2) 0.009(2) -0.0004(16) 0.0004(16) -0.0080(17)
C25 0.011(3) 0.022(3) 0.019(3) -0.010(3) 0.007(2) -0.007(2)
C27 0.021(3) 0.018(3) 0.021(3) 0.000(3) 0.002(3) -0.004(3)
C28 0.021(3) 0.015(3) 0.046(4) -0.010(3) 0.007(3) -0.012(3)
C29 0.019(3) 0.026(4) 0.025(4) -0.007(3) -0.002(3) -0.008(3)
C30 0.018(3) 0.014(3) 0.019(3) -0.001(3) -0.002(2) -0.004(3)
O7 0.013(2) 0.015(2) 0.012(2) -0.0022(17) 0.0003(16) 0.0008(16)
C31 0.010(3) 0.021(3) 0.028(3) -0.018(3) 0.002(2) -0.007(2)
C32 0.021(3) 0.020(3) 0.023(3) 0.004(3) -0.003(3) -0.006(3)
C33 0.017(3) 0.015(3) 0.048(5) -0.004(3) 0.003(3) -0.003(3)
C34 0.026(4) 0.022(4) 0.060(5) -0.019(4) 0.009(4) -0.014(3)
C35 0.025(4) 0.045(5) 0.033(4) -0.022(4) 0.009(3) -0.015(3)
C36 0.026(4) 0.028(4) 0.026(4) -0.011(3) 0.002(3) -0.003(3)
O8 0.019(2) 0.014(2) 0.012(2) -0.0036(16) 0.0014(16) -0.0080(17)
C37 0.015(3) 0.015(3) 0.017(3) -0.011(2) 0.008(2) -0.008(2)
C38 0.020(3) 0.018(3) 0.010(3) -0.002(2) 0.000(2) -0.008(3)
C39 0.023(3) 0.018(3) 0.011(3) 0.000(2) -0.001(2) -0.003(3)
C40 0.022(3) 0.021(3) 0.025(3) -0.001(3) -0.001(3) -0.014(3)
C41 0.022(3) 0.022(3) 0.024(3) -0.001(3) -0.009(3) -0.009(3)
C42 0.026(3) 0.017(3) 0.009(3) -0.001(2) -0.003(2) -0.009(3)
S1 0.0250(9) 0.0147(8) 0.0237(9) -0.0033(7) -0.0046(7) -0.0042(7)
O10 0.044(3) 0.030(3) 0.019(2) -0.007(2) 0.009(2) -0.011(2)
O11 0.043(3) 0.016(2) 0.043(3) 0.003(2) -0.020(2) -0.010(2)
O12 0.036(3) 0.016(2) 0.048(3) -0.007(2) -0.021(2) -0.003(2)
C45 0.035(4) 0.035(4) 0.032(4) -0.008(3) 0.005(3) -0.011(3)
F1 0.034(2) 0.034(3) 0.079(3) -0.022(2) -0.004(2) 0.002(2)
F2 0.085(4) 0.091(4) 0.033(3) -0.032(3) 0.030(2) -0.044(3)
F3 0.033(2) 0.055(3) 0.076(3) -0.023(3) 0.000(2) -0.020(2)
C50 0.074(6) 0.026(4) 0.061(6) -0.010(4) 0.044(5) -0.010(4)
Cl1 0.130(2) 0.0373(13) 0.0529(15) 0.0019(11) 0.0388(15) -0.0119(14)
Cl2 0.0404(11) 0.0284(10) 0.0548(12) -0.0114(9) -0.0030(9) -0.0101(8)

loop_
_atom_type_symbol
_atom_type_description
_atom_type_scat_dispersion_real
_atom_type_scat_dispersion_imag
_atom_type_scat_source
C C 0.0033 0.0016 'International Tables Vol C Tables 4.2.6.8 and 6.1.1.4'
H H 0.0000 0.0000 'International Tables Vol C Tables 4.2.6.8 and 6.1.1.4'
O O 0.0106 0.0060 'International Tables Vol C Tables 4.2.6.8 and 6.1.1.4'
F F 0.0171 0.0103 'International Tables Vol C Tables 4.2.6.8 and 6.1.1.4'
P P 0.1023 0.0942 'International Tables Vol C Tables 4.2.6.8 and 6.1.1.4'
S S 0.1246 0.1234 'International Tables Vol C Tables 4.2.6.8 and 6.1.1.4'
Cl Cl 0.1484 0.1585 'International Tables Vol C Tables 4.2.6.8 and 6.1.1.4'
Rh Rh -1.1178 0.9187 'International Tables Vol C Tables 4.2.6.8 and 6.1.1.4'

loop_
_geom_angle_atom_site_label_1
_geom_angle_atom_site_label_2
_geom_angle_atom_site_label_3
_geom_angle
P1 Rh1 P2 90.54(6)
P1 Rh1 C5 145.76(15)
P2 Rh1 C5 108.30(15)
P1 Rh1 C6 113.68(15)
P2 Rh1 C6 137.15(15)
C5 Rh1 C6 34.90(18)
P1 Rh1 C3 135.93(14)
P2 Rh1 C3 113.74(14)
C5 Rh1 C3 62.21(19)
C6 Rh1 C3 73.47(19)
P1 Rh1 C2 107.68(14)
P2 Rh1 C2 144.71(14)
C5 Rh1 C2 73.13(19)
C6 Rh1 C2 62.55(19)
C3 Rh1 C2 34.19(18)
P1 Rh1 C1 99.02(14)
P2 Rh1 C1 169.70(14)
C5 Rh1 C1 61.48(19)
C6 Rh1 C1 34.39(19)
C3 Rh1 C1 61.39(19)
C2 Rh1 C1 34.67(18)
P1 Rh1 C4 168.59(13)
P2 Rh1 C4 99.54(13)
C5 Rh1 C4 34.52(18)
C6 Rh1 C4 61.82(19)
C3 Rh1 C4 34.12(18)
C2 Rh1 C4 60.92(18)
C1 Rh1 C4 71.34(18)
O1 C1 C6 122.9(5)
O1 C1 C2 116.1(5)
C6 C1 C2 121.0(5)
O1 C1 Rh1 128.8(4)
C6 C1 Rh1 71.4(3)
C2 C1 Rh1 72.2(3)
C3 C2 C1 119.4(5)
C3 C2 Rh1 72.9(3)
C1 C2 Rh1 73.1(3)
C2 C3 C4 120.4(5)
C2 C3 Rh1 72.9(3)
C4 C3 Rh1 74.9(3)
O2 C4 C3 123.8(5)
O2 C4 C5 117.1(5)
C3 C4 C5 119.1(5)
O2 C4 Rh1 131.3(4)
C3 C4 Rh1 71.0(3)
C5 C4 Rh1 69.4(3)
C6 C5 C4 120.9(5)
C6 C5 Rh1 73.1(3)
C4 C5 Rh1 76.1(3)
C1 C6 C5 118.7(5)
C1 C6 Rh1 74.2(3)
C5 C6 Rh1 72.0(3)
O5 P1 O4 99.1(2)
O5 P1 O3 105.7(2)
O4 P1 O3 97.5(2)
O5 P1 Rh1 115.29(15)
O4 P1 Rh1 121.06(15)
O3 P1 Rh1 115.34(15)
C7 O3 P1 122.7(3)
C12 C7 C8 121.0(6)
C12 C7 O3 116.8(5)
C8 C7 O3 122.2(5)
C9 C8 C7 118.8(6)
C8 C9 C10 120.9(6)
C11 C10 C9 119.0(6)
C12 C11 C10 120.6(6)
C11 C12 C7 119.7(6)
C13 O4 P1 122.5(3)
C18 C13 C14 121.7(5)
C18 C13 O4 117.7(5)
C14 C13 O4 120.5(5)
C13 C14 C15 119.1(6)
C16 C15 C14 119.8(6)
C17 C16 C15 120.0(6)
C16 C17 C18 120.9(6)
C13 C18 C17 118.6(6)
C19 O5 P1 128.0(3)
C24 C19 C20 121.7(5)
C24 C19 O5 115.8(5)
C20 C19 O5 122.4(5)
C21 C20 C19 118.5(5)
C22 C21 C20 120.9(5)
C21 C22 C23 119.7(5)
C22 C23 C24 120.7(5)
C19 C24 C23 118.5(5)
O8 P2 O7 104.7(2)
O8 P2 O6 91.1(2)
O7 P2 O6 104.9(2)
O8 P2 Rh1 122.30(15)
O7 P2 Rh1 108.04(14)
O6 P2 Rh1 123.17(15)
C25 O6 P2 126.2(3)
C26 C25 C30 121.9(5)
C26 C25 O6 115.6(5)
C30 C25 O6 122.4(5)
C25 C26 C27 119.3(5)
C28 C27 C26 120.1(6)
C27 C28 C29 120.0(6)
C28 C29 C30 121.0(6)
C25 C30 C29 117.7(5)
C31 O7 P2 128.3(3)
C32 C31 C36 122.0(6)
C32 C31 O7 116.0(5)
C36 C31 O7 122.0(5)
C31 C32 C33 119.0(6)
C34 C33 C32 120.2(6)
C33 C34 C35 120.2(6)
C34 C35 C36 120.4(6)
C31 C36 C35 118.2(6)
C37 O8 P2 123.7(3)
C38 C37 C42 122.2(5)
C38 C37 O8 121.7(5)
C42 C37 O8 116.0(5)
C37 C38 C39 118.8(5)
C38 C39 C40 119.8(5)
C41 C40 C39 120.2(6)
C40 C41 C42 120.7(5)
C41 C42 C37 118.2(5)
O12 S1 O10 115.0(3)
O12 S1 O11 115.6(3)
O10 S1 O11 113.6(3)
O12 S1 C45 104.7(3)
O10 S1 C45 103.3(3)
O11 S1 C45 102.3(3)
F2 C45 F1 107.6(6)
F2 C45 F3 108.1(6)
F1 C45 F3 108.3(6)
F2 C45 S1 110.9(5)
F1 C45 S1 111.1(5)
F3 C45 S1 110.8(5)
Cl2 C50 Cl1 111.4(4)

loop_
_geom_bond_atom_site_label_1
_geom_bond_atom_site_label_2
_geom_bond_distance
Rh1 P1 2.1730(15)
Rh1 P2 2.1778(15)
Rh1 C5 2.326(5)
Rh1 C6 2.340(5)
Rh1 C3 2.362(5)
Rh1 C2 2.363(5)
Rh1 C1 2.375(6)
Rh1 C4 2.412(5)
O1 C1 1.354(7)
C1 C6 1.394(8)
C1 C2 1.411(8)
C2 C3 1.389(7)
C3 C4 1.401(7)
C4 O2 1.347(6)
C4 C5 1.408(8)
C5 C6 1.400(7)
P1 O5 1.589(4)
P1 O4 1.601(4)
P1 O3 1.617(4)
O3 C7 1.411(6)
C7 C12 1.375(8)
C7 C8 1.385(8)
C8 C9 1.377(9)
C9 C10 1.394(9)
C10 C11 1.382(9)
C11 C12 1.373(8)
O4 C13 1.408(6)
C13 C18 1.372(7)
C13 C14 1.380(7)
C14 C15 1.392(8)
C15 C16 1.385(8)
C16 C17 1.375(8)
C17 C18 1.388(8)
O5 C19 1.411(6)
C19 C24 1.379(7)
C19 C20 1.390(7)
C20 C21 1.387(7)
C21 C22 1.378(8)
C22 C23 1.380(8)
C23 C24 1.395(8)
P2 O8 1.597(4)
P2 O7 1.598(4)
P2 O6 1.609(4)
O6 C25 1.398(6)
C25 C26 1.379(8)
C25 C30 1.383(7)
C26 C27 1.384(8)
C27 C28 1.376(8)
C28 C29 1.381(8)
C29 C30 1.395(8)
O7 C31 1.409(6)
C31 C32 1.369(8)
C31 C36 1.376(8)
C32 C33 1.393(8)
C33 C34 1.372(9)
C34 C35 1.375(9)
C35 C36 1.400(8)
O8 C37 1.402(6)
C37 C38 1.366(7)
C37 C42 1.392(7)
C38 C39 1.388(7)
C39 C40 1.397(8)
C40 C41 1.366(8)
C41 C42 1.387(8)
S1 O12 1.426(4)
S1 O10 1.429(4)
S1 O11 1.449(4)
S1 C45 1.811(7)
C45 F2 1.311(7)
C45 F1 1.323(7)
C45 F3 1.333(8)
C50 Cl2 1.741(8)
C50 Cl1 1.762(8)

loop_
_geom_hbond_atom_site_label_D
_geom_hbond_atom_site_label_H
_geom_hbond_atom_site_label_A
_geom_hbond_distance_DH
_geom_hbond_distance_HA
_geom_hbond_distance_DA
_geom_hbond_angle_DHA
_geom_hbond_site_symmetry_A
O1 H1 O10 0.84 1.98 2.693(6) 142.6 .
O2 H2A O11 0.84 1.85 2.681(6) 171.2 2_666

loop_
_geom_torsion_atom_site_label_1
_geom_torsion_atom_site_label_2
_geom_torsion_atom_site_label_3
_geom_torsion_atom_site_label_4
_geom_torsion
P1 Rh1 C1 O1 -1.5(5)
P2 Rh1 C1 O1 156.4(5)
C5 Rh1 C1 O1 148.6(6)
C6 Rh1 C1 O1 117.7(7)
C3 Rh1 C1 O1 -139.4(6)
C2 Rh1 C1 O1 -109.6(6)
C4 Rh1 C1 O1 -175.2(6)
P1 Rh1 C1 C6 -119.2(3)
P2 Rh1 C1 C6 38.7(10)
C5 Rh1 C1 C6 30.8(3)
C3 Rh1 C1 C6 102.9(4)
C2 Rh1 C1 C6 132.7(5)
C4 Rh1 C1 C6 67.1(3)
P1 Rh1 C1 C2 108.1(3)
P2 Rh1 C1 C2 -94.0(9)
C5 Rh1 C1 C2 -101.8(4)
C6 Rh1 C1 C2 -132.7(5)
C3 Rh1 C1 C2 -29.8(3)
C4 Rh1 C1 C2 -65.6(3)
O1 C1 C2 C3 -176.5(5)
C6 C1 C2 C3 4.0(8)
Rh1 C1 C2 C3 58.4(4)
O1 C1 C2 Rh1 125.1(4)
C6 C1 C2 Rh1 -54.4(5)
P1 Rh1 C2 C3 150.8(3)
P2 Rh1 C2 C3 32.9(4)
C5 Rh1 C2 C3 -65.1(3)
C6 Rh1 C2 C3 -101.2(4)
C1 Rh1 C2 C3 -129.1(5)
C4 Rh1 C2 C3 -29.9(3)
P1 Rh1 C2 C1 -80.1(3)
P2 Rh1 C2 C1 162.0(2)
C5 Rh1 C2 C1 64.0(3)
C6 Rh1 C2 C1 27.9(3)
C3 Rh1 C2 C1 129.1(5)
C4 Rh1 C2 C1 99.2(3)
C1 C2 C3 C4 1.8(8)
Rh1 C2 C3 C4 60.3(5)
C1 C2 C3 Rh1 -58.5(4)
P1 Rh1 C3 C2 -42.0(4)
P2 Rh1 C3 C2 -159.9(3)
C5 Rh1 C3 C2 101.1(4)
C6 Rh1 C3 C2 65.2(3)
C1 Rh1 C3 C2 30.2(3)
C4 Rh1 C3 C2 129.1(5)
P1 Rh1 C3 C4 -171.1(3)
P2 Rh1 C3 C4 70.9(3)
C5 Rh1 C3 C4 -28.0(3)
C6 Rh1 C3 C4 -63.9(3)
C2 Rh1 C3 C4 -129.1(5)
C1 Rh1 C3 C4 -98.9(4)
C2 C3 C4 O2 173.1(5)
Rh1 C3 C4 O2 -127.6(5)
C2 C3 C4 C5 -7.5(8)
Rh1 C3 C4 C5 51.8(4)
C2 C3 C4 Rh1 -59.3(4)
P1 Rh1 C4 O2 151.7(5)
P2 Rh1 C4 O2 0.1(5)
C5 Rh1 C4 O2 -108.5(6)
C6 Rh1 C4 O2 -138.8(6)
C3 Rh1 C4 O2 118.7(7)
C2 Rh1 C4 O2 148.7(6)
C1 Rh1 C4 O2 -175.0(6)
P1 Rh1 C4 C3 33.0(9)
P2 Rh1 C4 C3 -118.7(3)
C5 Rh1 C4 C3 132.8(5)
C6 Rh1 C4 C3 102.4(4)
C2 Rh1 C4 C3 29.9(3)
C1 Rh1 C4 C3 66.3(3)
P1 Rh1 C4 C5 -99.8(8)
P2 Rh1 C4 C5 108.5(3)
C6 Rh1 C4 C5 -30.4(3)
C3 Rh1 C4 C5 -132.8(5)
C2 Rh1 C4 C5 -102.9(4)
C1 Rh1 C4 C5 -66.5(3)
O2 C4 C5 C6 -172.9(5)
C3 C4 C5 C6 7.7(8)
Rh1 C4 C5 C6 60.2(5)
O2 C4 C5 Rh1 126.9(4)
C3 C4 C5 Rh1 -52.5(4)
P1 Rh1 C5 C6 30.8(5)
P2 Rh1 C5 C6 151.1(3)
C3 Rh1 C5 C6 -101.1(4)
C2 Rh1 C5 C6 -66.0(3)
C1 Rh1 C5 C6 -30.4(3)
C4 Rh1 C5 C6 -128.9(5)
P1 Rh1 C5 C4 159.7(2)
P2 Rh1 C5 C4 -80.0(3)
C6 Rh1 C5 C4 128.9(5)
C3 Rh1 C5 C4 27.7(3)
C2 Rh1 C5 C4 62.9(3)
C1 Rh1 C5 C4 98.5(4)
O1 C1 C6 C5 176.7(5)
C2 C1 C6 C5 -3.9(8)
Rh1 C1 C6 C5 -58.6(4)
O1 C1 C6 Rh1 -124.7(5)
C2 C1 C6 Rh1 54.7(5)
C4 C5 C6 C1 -2.0(8)
Rh1 C5 C6 C1 59.7(5)
C4 C5 C6 Rh1 -61.7(5)
P1 Rh1 C6 C1 70.3(3)
P2 Rh1 C6 C1 -170.5(3)
C5 Rh1 C6 C1 -128.1(5)
C3 Rh1 C6 C1 -63.2(3)
C2 Rh1 C6 C1 -28.1(3)
C4 Rh1 C6 C1 -98.1(4)
P1 Rh1 C6 C5 -161.6(3)
P2 Rh1 C6 C5 -42.4(4)
C3 Rh1 C6 C5 64.9(3)
C2 Rh1 C6 C5 100.0(4)
C1 Rh1 C6 C5 128.1(5)
C4 Rh1 C6 C5 30.0(3)
P2 Rh1 P1 O5 24.73(17)
C5 Rh1 P1 O5 149.6(3)
C6 Rh1 P1 O5 168.3(2)
C3 Rh1 P1 O5 -101.3(3)
C2 Rh1 P1 O5 -124.6(2)
C1 Rh1 P1 O5 -159.1(2)
C4 Rh1 P1 O5 -127.4(7)
P2 Rh1 P1 O4 -94.53(18)
C5 Rh1 P1 O4 30.4(3)
C6 Rh1 P1 O4 49.1(2)
C3 Rh1 P1 O4 139.4(3)
C2 Rh1 P1 O4 116.2(2)
C1 Rh1 P1 O4 81.6(2)
C4 Rh1 P1 O4 113.4(7)
P2 Rh1 P1 O3 148.46(17)
C5 Rh1 P1 O3 -86.6(3)
C6 Rh1 P1 O3 -68.0(2)
C3 Rh1 P1 O3 22.4(3)
C2 Rh1 P1 O3 -0.8(2)
C1 Rh1 P1 O3 -35.4(2)
C4 Rh1 P1 O3 -3.7(8)
O5 P1 O3 C7 80.8(4)
O4 P1 O3 C7 -177.5(4)
Rh1 P1 O3 C7 -47.8(4)
P1 O3 C7 C12 138.2(4)
P1 O3 C7 C8 -43.7(7)
C12 C7 C8 C9 -0.6(9)
O3 C7 C8 C9 -178.6(5)
C7 C8 C9 C10 -0.9(10)
C8 C9 C10 C11 2.2(10)
C9 C10 C11 C12 -2.0(10)
C10 C11 C12 C7 0.5(9)
C8 C7 C12 C11 0.8(9)
O3 C7 C12 C11 178.9(5)
O5 P1 O4 C13 -168.1(4)
O3 P1 O4 C13 84.5(4)
Rh1 P1 O4 C13 -41.2(4)
P1 O4 C13 C18 106.1(5)
P1 O4 C13 C14 -76.9(6)
C18 C13 C14 C15 -0.6(8)
O4 C13 C14 C15 -177.5(5)
C13 C14 C15 C16 0.2(8)
C14 C15 C16 C17 0.5(9)
C15 C16 C17 C18 -0.8(9)
C14 C13 C18 C17 0.3(9)
O4 C13 C18 C17 177.2(5)
C16 C17 C18 C13 0.5(9)
O4 P1 O5 C19 -35.9(5)
O3 P1 O5 C19 64.6(5)
Rh1 P1 O5 C19 -166.7(4)
P1 O5 C19 C24 139.6(4)
P1 O5 C19 C20 -44.6(7)
C24 C19 C20 C21 -0.9(8)
O5 C19 C20 C21 -176.5(5)
C19 C20 C21 C22 0.0(8)
C20 C21 C22 C23 0.9(9)
C21 C22 C23 C24 -0.9(9)
C20 C19 C24 C23 0.9(8)
O5 C19 C24 C23 176.8(5)
C22 C23 C24 C19 0.0(9)
P1 Rh1 P2 O8 -65.32(18)
C5 Rh1 P2 O8 143.8(2)
C6 Rh1 P2 O8 167.8(3)
C3 Rh1 P2 O8 76.8(2)
C2 Rh1 P2 O8 57.3(3)
C1 Rh1 P2 O8 136.5(8)
C4 Rh1 P2 O8 109.3(2)
P1 Rh1 P2 O7 173.20(16)
C5 Rh1 P2 O7 22.3(2)
C6 Rh1 P2 O7 46.3(3)
C3 Rh1 P2 O7 -44.7(2)
C2 Rh1 P2 O7 -64.2(3)
C1 Rh1 P2 O7 15.0(9)
C4 Rh1 P2 O7 -12.2(2)
P1 Rh1 P2 O6 50.86(18)
C5 Rh1 P2 O6 -100.1(2)
C6 Rh1 P2 O6 -76.1(3)
C3 Rh1 P2 O6 -167.0(2)
C2 Rh1 P2 O6 173.5(3)
C1 Rh1 P2 O6 -107.4(9)
C4 Rh1 P2 O6 -134.5(2)
O8 P2 O6 C25 179.6(4)
O7 P2 O6 C25 -74.8(4)
Rh1 P2 O6 C25 49.0(5)
P2 O6 C25 C26 -150.8(4)
P2 O6 C25 C30 32.1(7)
C30 C25 C26 C27 -1.7(8)
O6 C25 C26 C27 -178.9(5)
C25 C26 C27 C28 -0.3(8)
C26 C27 C28 C29 1.6(9)
C27 C28 C29 C30 -1.0(9)
C26 C25 C30 C29 2.3(8)
O6 C25 C30 C29 179.3(5)
C28 C29 C30 C25 -1.0(8)
O8 P2 O7 C31 30.2(5)
O6 P2 O7 C31 -65.0(5)
Rh1 P2 O7 C31 162.0(4)
P2 O7 C31 C32 -148.8(4)
P2 O7 C31 C36 32.9(7)
C36 C31 C32 C33 0.4(9)
O7 C31 C32 C33 -177.9(5)
C31 C32 C33 C34 -1.0(9)
C32 C33 C34 C35 0.6(10)
C33 C34 C35 C36 0.4(10)
C32 C31 C36 C35 0.6(9)
O7 C31 C36 C35 178.8(5)
C34 C35 C36 C31 -1.0(9)
O7 P2 O8 C37 87.6(4)
O6 P2 O8 C37 -166.7(4)
Rh1 P2 O8 C37 -35.4(4)
P2 O8 C37 C38 -47.1(7)
P2 O8 C37 C42 136.2(4)
C42 C37 C38 C39 -1.0(8)
O8 C37 C38 C39 -177.5(5)
C37 C38 C39 C40 0.9(8)
C38 C39 C40 C41 -0.8(9)
C39 C40 C41 C42 0.8(9)
C40 C41 C42 C37 -0.9(9)
C38 C37 C42 C41 1.0(8)
O8 C37 C42 C41 177.7(5)
O12 S1 C45 F2 -56.5(6)
O10 S1 C45 F2 -177.3(5)
O11 S1 C45 F2 64.5(5)
O12 S1 C45 F1 63.1(5)
O10 S1 C45 F1 -57.7(5)
O11 S1 C45 F1 -175.9(5)
O12 S1 C45 F3 -176.5(5)
O10 S1 C45 F3 62.7(5)
O11 S1 C45 F3 -55.6(5)
